data_4103370
loop_
_publ_author_name
'Young-Hyuk Joo'
'Jean'ne M. Shreeve'

_publ_contact_author_address
;
Laboratory for the Structure of Matter
Naval Research Laboratory
Washington, DC 20375
;
_publ_contact_author_email damon.parrish@nrl.navy.mil
_publ_contact_author_fax 202-767-6874
_publ_contact_author_name 'Dr Damon A. Parrish'
_publ_contact_author_phone 202-404-2141
_publ_section_title
;
 Nitroimino-tetrazolates and Oxy-nitroimino-tetrazolates
;
_journal_name_full 'Journal of the American Chemical Society'
_journal_page_first 15081
_journal_page_last 15090
_journal_paper_doi 10.1021/ja107729c
_journal_volume 132
_journal_year 2010
_chemical_formula_moiety 'C1 H8 N4 O1 2+, C4 H4 N12 O6 2-, 2(H2 O1)'
_chemical_formula_sum 'C5 H16 N16 O9'
_chemical_formula_weight 444.34
_chemical_name_systematic
; 
 Carbohydrazidium (5E,5'E)-4,4'-(ethane-1,2-diylbis(oxy))bis(5-(nitroimino)
 -4,5-dihydrotetrazol-1-ide) dihydrate 
;
_space_group_IT_number 2
_symmetry_cell_setting triclinic
_symmetry_space_group_name_Hall '-P 1'
_symmetry_space_group_name_H-M 'P -1'
_atom_sites_solution_hydrogens geom
_atom_sites_solution_primary direct
_atom_sites_solution_secondary difmap
_audit_creation_date 2010-08-03
_audit_creation_method 'from SHELXTL CIF, local template and enCIFer'
_cell_angle_alpha 79.4810(10)
_cell_angle_beta 76.7780(10)
_cell_angle_gamma 77.8970(10)
_cell_formula_units_Z 2
_cell_length_a 7.7035(3)
_cell_length_b 10.8458(4)
_cell_length_c 10.9203(4)
_cell_measurement_temperature 296(2)
_cell_volume 859.74(6)
_computing_cell_refinement 'Bruker APEX2 v2009.3-0 (Bruker, 2009)'
_computing_data_collection 'Bruker APEX2 v2009.3-0 (Bruker, 2009)'
_computing_data_reduction
;
Bruker SAINT v7.60A (Bruker, 2009), Bruker XPREP v2008/2 (Bruker, 2008)
;
_computing_molecular_graphics 'Bruker SHELXTL v2008/4 (Bruker, 2008)'
_computing_publication_material 'Bruker SHELXTL v2008/4 (Bruker, 2008)'
_computing_structure_refinement 'Bruker SHELXTL v2008/4 (Bruker, 2008)'
_computing_structure_solution 'Bruker SHELXTL v2008/4 (Bruker, 2008)'
_diffrn_ambient_temperature 296(2)
_diffrn_measured_fraction_theta_full 0.983
_diffrn_measured_fraction_theta_max 0.983
_diffrn_measurement_device_type 'Bruker SMART APEX II CCD'
_diffrn_measurement_method '\w scans'
_diffrn_radiation_monochromator graphite
_diffrn_radiation_source 'fine focus sealed tube'
_diffrn_radiation_type MoK\a
_diffrn_radiation_wavelength 0.71073
_diffrn_reflns_av_R_equivalents 0.0127
_diffrn_reflns_av_sigmaI/netI 0.0157
_diffrn_reflns_limit_h_max 9
_diffrn_reflns_limit_h_min -9
_diffrn_reflns_limit_k_max 13
_diffrn_reflns_limit_k_min -13
_diffrn_reflns_limit_l_max 13
_diffrn_reflns_limit_l_min -13
_diffrn_reflns_number 8398
_diffrn_reflns_theta_full 26.44
_diffrn_reflns_theta_max 26.44
_diffrn_reflns_theta_min 1.94
_exptl_absorpt_coefficient_mu 0.157
_exptl_absorpt_correction_T_max 0.7454
_exptl_absorpt_correction_T_min 0.6730
_exptl_absorpt_correction_type multi-scan
_exptl_absorpt_process_details 'SADABS v2008/1 (Bruker, 2008)'
_exptl_crystal_colour colorless
_exptl_crystal_density_diffrn 1.716
_exptl_crystal_density_method 'not measured'
_exptl_crystal_description irregular
_exptl_crystal_F_000 460
_exptl_crystal_size_max 0.38
_exptl_crystal_size_mid 0.27
_exptl_crystal_size_min 0.13
_refine_diff_density_max 0.204
_refine_diff_density_min -0.289
_refine_diff_density_rms 0.055
_refine_ls_extinction_method none
_refine_ls_goodness_of_fit_ref 1.045
_refine_ls_hydrogen_treatment mixed
_refine_ls_matrix_type full
_refine_ls_number_parameters 291
_refine_ls_number_reflns 3483
_refine_ls_number_restraints 0
_refine_ls_restrained_S_all 1.045
_refine_ls_R_factor_all 0.0370
_refine_ls_R_factor_gt 0.0331
_refine_ls_shift/su_max 0.001
_refine_ls_shift/su_mean 0.000
_refine_ls_structure_factor_coef Fsqd
_refine_ls_weighting_details 'calc w=1/[\s^2^(Fo^2^)+(0.0466P)^2^+0.1987P] where P=(Fo^2^+2Fc^2^)/3'
_refine_ls_weighting_scheme calc
_refine_ls_wR_factor_gt 0.0853
_refine_ls_wR_factor_ref 0.0887
_reflns_number_gt 3086
_reflns_number_total 3483
_reflns_threshold_expression I>2\s(I)
_cod_data_source_file ja107729c_si_002_3.cif
_cod_data_source_block compound_8_dihydrate
_cod_database_code 4103370

loop_
_symmetry_equiv_pos_as_xyz
'x, y, z'
'-x, -y, -z'

loop_
_atom_site_label
_atom_site_type_symbol
_atom_site_fract_x
_atom_site_fract_y
_atom_site_fract_z
_atom_site_U_iso_or_equiv
_atom_site_adp_type
_atom_site_occupancy
_atom_site_symmetry_multiplicity
_atom_site_calc_flag
_atom_site_refinement_flags
N1 N 0.61202(15) 0.98540(11) 0.78621(11) 0.0360(2) Uani 1 1 d .
N2 N 0.70669(18) 1.07948(12) 0.76795(13) 0.0467(3) Uani 1 1 d .
N3 N 0.78844(18) 1.05545(13) 0.86277(14) 0.0494(3) Uani 1 1 d .
N4 N 0.75096(16) 0.94694(11) 0.94208(12) 0.0411(3) Uani 1 1 d .
C5 C 0.63869(16) 0.90326(12) 0.89174(12) 0.0319(3) Uani 1 1 d .
N6 N 0.54984(15) 0.80226(10) 0.91958(10) 0.0345(2) Uani 1 1 d .
N7 N 0.57169(14) 0.72307(10) 1.02452(10) 0.0335(2) Uani 1 1 d .
O8 O 0.48934(14) 0.63011(9) 1.04667(10) 0.0442(2) Uani 1 1 d .
O9 O 0.66750(15) 0.73533(11) 1.09632(10) 0.0481(3) Uani 1 1 d .
O10 O 0.51723(13) 0.97259(9) 0.69941(9) 0.0403(2) Uani 1 1 d .
C11 C 0.3282(2) 1.03362(13) 0.73352(15) 0.0421(3) Uani 1 1 d .
H11A H 0.3187 1.1254 0.7225 0.050 Uiso 1 1 calc R
H11B H 0.2784 1.0046 0.8215 0.050 Uiso 1 1 calc R
C12 C 0.22866(19) 0.99720(13) 0.64741(14) 0.0392(3) Uani 1 1 d .
H12A H 0.1127 1.0534 0.6478 0.047 Uiso 1 1 calc R
H12B H 0.2983 1.0030 0.5611 0.047 Uiso 1 1 calc R
O13 O 0.20252(13) 0.86635(9) 0.69513(8) 0.0363(2) Uani 1 1 d .
N14 N 0.14027(14) 0.81838(10) 0.60961(10) 0.0337(2) Uani 1 1 d .
N15 N -0.03748(15) 0.82133(12) 0.61850(13) 0.0452(3) Uani 1 1 d .
N16 N -0.04505(16) 0.75429(13) 0.53450(13) 0.0474(3) Uani 1 1 d .
N17 N 0.12449(15) 0.70582(11) 0.47219(11) 0.0370(3) Uani 1 1 d .
C18 C 0.24045(17) 0.74613(12) 0.52196(11) 0.0301(3) Uani 1 1 d .
N19 N 0.42280(14) 0.73417(12) 0.50653(11) 0.0390(3) Uani 1 1 d .
N20 N 0.52269(15) 0.65626(12) 0.42804(11) 0.0405(3) Uani 1 1 d .
O21 O 0.68803(15) 0.64588(16) 0.42018(15) 0.0812(5) Uani 1 1 d .
O22 O 0.46325(14) 0.59632(10) 0.36629(10) 0.0480(3) Uani 1 1 d .
C23 C -0.02323(16) 0.47210(11) 0.19638(11) 0.0295(3) Uani 1 1 d .
N24 N -0.19810(15) 0.45023(11) 0.21949(11) 0.0354(2) Uani 1 1 d .
H24 H -0.283(2) 0.5026(16) 0.2560(16) 0.043 Uiso 1 1 d .
N25 N -0.24871(15) 0.40998(11) 0.11838(11) 0.0384(3) Uani 1 1 d .
H25A H -0.3542 0.3830 0.1462 0.058 Uiso 1 1 calc R
H25B H -0.1643 0.3467 0.0893 0.058 Uiso 1 1 calc R
H25C H -0.2595 0.4749 0.0561 0.058 Uiso 1 1 calc R
N26 N 0.00428(16) 0.53556(13) 0.28368(12) 0.0412(3) Uani 1 1 d .
H26 H -0.083(2) 0.5769(17) 0.3268(17) 0.049 Uiso 1 1 d .
N27 N 0.17642(15) 0.56857(12) 0.26602(11) 0.0384(3) Uani 1 1 d .
H27A H 0.1801 0.6080 0.3298 0.058 Uiso 1 1 calc R
H27B H 0.1976 0.6202 0.1930 0.058 Uiso 1 1 calc R
H27C H 0.2605 0.4984 0.2641 0.058 Uiso 1 1 calc R
O28 O 0.09556(12) 0.43068(9) 0.11201(9) 0.0378(2) Uani 1 1 d .
O1S O 0.42786(14) 0.34955(10) 0.26764(11) 0.0421(2) Uani 1 1 d .
H1SA H 0.444(3) 0.309(2) 0.337(2) 0.063 Uiso 1 1 d .
H1SB H 0.410(3) 0.294(2) 0.230(2) 0.063 Uiso 1 1 d .
O2S O -0.05681(16) 0.23989(11) -0.04967(13) 0.0536(3) Uani 1 1 d .
H2SA H 0.043(3) 0.210(2) -0.039(2) 0.080 Uiso 1 1 d .
H2SB H -0.105(3) 0.183(2) -0.064(2) 0.080 Uiso 1 1 d .

loop_
_atom_site_aniso_label
_atom_site_aniso_U_11
_atom_site_aniso_U_22
_atom_site_aniso_U_33
_atom_site_aniso_U_23
_atom_site_aniso_U_13
_atom_site_aniso_U_12
N1 0.0384(6) 0.0347(6) 0.0373(6) -0.0063(5) -0.0086(5) -0.0098(4)
N2 0.0490(7) 0.0395(6) 0.0532(7) -0.0045(6) -0.0063(6) -0.0177(5)
N3 0.0503(7) 0.0465(7) 0.0581(8) -0.0103(6) -0.0101(6) -0.0215(6)
N4 0.0416(6) 0.0420(6) 0.0459(7) -0.0113(5) -0.0113(5) -0.0139(5)
C5 0.0310(6) 0.0317(6) 0.0342(6) -0.0119(5) -0.0055(5) -0.0032(5)
N6 0.0397(6) 0.0308(5) 0.0371(6) -0.0058(5) -0.0127(5) -0.0089(4)
N7 0.0330(5) 0.0333(5) 0.0350(6) -0.0091(4) -0.0061(4) -0.0046(4)
O8 0.0482(6) 0.0356(5) 0.0515(6) -0.0019(4) -0.0111(5) -0.0154(4)
O9 0.0550(6) 0.0570(6) 0.0395(5) -0.0017(5) -0.0194(5) -0.0190(5)
O10 0.0419(5) 0.0465(5) 0.0346(5) -0.0095(4) -0.0114(4) -0.0050(4)
C11 0.0448(8) 0.0354(7) 0.0479(8) -0.0145(6) -0.0125(6) -0.0004(6)
C12 0.0450(8) 0.0334(7) 0.0396(7) -0.0048(6) -0.0136(6) -0.0021(6)
O13 0.0459(5) 0.0349(5) 0.0308(5) -0.0108(4) -0.0115(4) -0.0036(4)
N14 0.0306(5) 0.0379(6) 0.0342(6) -0.0126(5) -0.0076(4) -0.0017(4)
N15 0.0302(6) 0.0507(7) 0.0544(8) -0.0149(6) -0.0078(5) -0.0009(5)
N16 0.0347(6) 0.0544(8) 0.0577(8) -0.0148(6) -0.0137(6) -0.0066(5)
N17 0.0356(6) 0.0425(6) 0.0368(6) -0.0095(5) -0.0097(5) -0.0090(5)
C18 0.0334(6) 0.0315(6) 0.0265(6) -0.0059(5) -0.0068(5) -0.0058(5)
N19 0.0302(5) 0.0509(7) 0.0401(6) -0.0232(5) -0.0028(5) -0.0066(5)
N20 0.0337(6) 0.0520(7) 0.0378(6) -0.0194(5) 0.0001(5) -0.0086(5)
O21 0.0276(6) 0.1247(13) 0.1024(11) -0.0744(10) 0.0043(6) -0.0063(6)
O22 0.0476(6) 0.0566(6) 0.0460(6) -0.0287(5) -0.0054(5) -0.0082(5)
C23 0.0284(6) 0.0305(6) 0.0280(6) -0.0032(5) -0.0060(5) -0.0018(5)
N24 0.0287(5) 0.0427(6) 0.0352(6) -0.0125(5) -0.0029(4) -0.0046(5)
N25 0.0346(6) 0.0428(6) 0.0404(6) -0.0058(5) -0.0127(5) -0.0065(5)
N26 0.0297(6) 0.0543(7) 0.0422(7) -0.0242(6) -0.0011(5) -0.0043(5)
N27 0.0370(6) 0.0459(6) 0.0371(6) -0.0153(5) -0.0075(5) -0.0096(5)
O28 0.0300(4) 0.0489(5) 0.0349(5) -0.0163(4) -0.0018(4) -0.0039(4)
O1S 0.0464(6) 0.0414(5) 0.0458(6) -0.0136(5) -0.0173(5) -0.0084(4)
O2S 0.0422(6) 0.0477(6) 0.0777(8) -0.0194(6) -0.0207(6) -0.0040(5)

loop_
_atom_type_symbol
_atom_type_description
_atom_type_scat_dispersion_real
_atom_type_scat_dispersion_imag
_atom_type_scat_source
C C 0.0033 0.0016 'International Tables Vol C Tables 4.2.6.8 and 6.1.1.4'
H H 0.0000 0.0000 'International Tables Vol C Tables 4.2.6.8 and 6.1.1.4'
N N 0.0061 0.0033 'International Tables Vol C Tables 4.2.6.8 and 6.1.1.4'
O O 0.0106 0.0060 'International Tables Vol C Tables 4.2.6.8 and 6.1.1.4'

loop_
_geom_angle_atom_site_label_1
_geom_angle_atom_site_label_2
_geom_angle_atom_site_label_3
_geom_angle
N2 N1 C5 111.19(11)
N2 N1 O10 121.79(11)
C5 N1 O10 126.74(11)
N3 N2 N1 104.37(12)
N2 N3 N4 112.43(11)
C5 N4 N3 105.37(11)
N4 C5 N1 106.63(11)
N4 C5 N6 136.89(13)
N1 C5 N6 116.48(11)
N7 N6 C5 116.85(10)
O9 N7 O8 120.90(11)
O9 N7 N6 123.88(11)
O8 N7 N6 115.20(10)
N1 O10 C11 110.23(10)
O10 C11 C12 106.72(11)
O10 C11 H11A 110.4
C12 C11 H11A 110.4
O10 C11 H11B 110.4
C12 C11 H11B 110.4
H11A C11 H11B 108.6
O13 C12 C11 106.78(11)
O13 C12 H12A 110.4
C11 C12 H12A 110.4
O13 C12 H12B 110.4
C11 C12 H12B 110.4
H12A C12 H12B 108.6
N14 O13 C12 110.33(9)
N15 N14 C18 110.97(10)
N15 N14 O13 121.68(10)
C18 N14 O13 126.50(10)
N16 N15 N14 104.85(11)
N15 N16 N17 111.62(11)
C18 N17 N16 106.13(11)
N17 C18 N14 106.40(11)
N17 C18 N19 137.44(12)
N14 C18 N19 116.16(11)
N20 N19 C18 116.85(11)
O22 N20 O21 120.70(12)
O22 N20 N19 124.99(11)
O21 N20 N19 114.30(11)
O28 C23 N26 124.10(12)
O28 C23 N24 123.40(11)
N26 C23 N24 112.30(11)
C23 N24 N25 115.49(11)
C23 N24 H24 119.3(11)
N25 N24 H24 111.2(11)
N24 N25 H25A 109.5
N24 N25 H25B 109.5
H25A N25 H25B 109.5
N24 N25 H25C 109.5
H25A N25 H25C 109.5
H25B N25 H25C 109.5
C23 N26 N27 117.22(11)
C23 N26 H26 119.9(12)
N27 N26 H26 118.6(12)
N26 N27 H27A 109.5
N26 N27 H27B 109.5
H27A N27 H27B 109.5
N26 N27 H27C 109.5
H27A N27 H27C 109.5
H27B N27 H27C 109.5
H1SA O1S H1SB 103.3(19)
H2SA O2S H2SB 109(2)

loop_
_geom_bond_atom_site_label_1
_geom_bond_atom_site_label_2
_geom_bond_distance
N1 N2 1.3356(16)
N1 C5 1.3493(18)
N1 O10 1.3632(14)
N2 N3 1.291(2)
N3 N4 1.3691(19)
N4 C5 1.3263(16)
C5 N6 1.3633(17)
N6 N7 1.3220(16)
N7 O9 1.2333(14)
N7 O8 1.2596(14)
O10 C11 1.4610(17)
C11 C12 1.4904(19)
C11 H11A 0.9700
C11 H11B 0.9700
C12 O13 1.4588(17)
C12 H12A 0.9700
C12 H12B 0.9700
O13 N14 1.3637(13)
N14 N15 1.3444(15)
N14 C18 1.3447(16)
N15 N16 1.2880(18)
N16 N17 1.3716(17)
N17 C18 1.3255(16)
C18 N19 1.3571(16)
N19 N20 1.3157(15)
N20 O22 1.2301(15)
N20 O21 1.2393(16)
C23 O28 1.2170(15)
C23 N26 1.3493(17)
C23 N24 1.3753(16)
N24 N25 1.4163(15)
N24 H24 0.847(17)
N25 H25A 0.8900
N25 H25B 0.8900
N25 H25C 0.8900
N26 N27 1.4073(16)
N26 H26 0.823(19)
N27 H27A 0.8900
N27 H27B 0.8900
N27 H27C 0.8900
O1S H1SA 0.82(2)
O1S H1SB 0.84(2)
O2S H2SA 0.80(2)
O2S H2SB 0.83(2)

loop_
_geom_hbond_atom_site_label_D
_geom_hbond_atom_site_label_H
_geom_hbond_atom_site_label_A
_geom_hbond_distance_DH
_geom_hbond_distance_HA
_geom_hbond_distance_DA
_geom_hbond_angle_DHA
_geom_hbond_site_symmetry_A
N24 H24 O22 0.847(17) 2.199(18) 3.0277(15) 165.7(15) 1_455
N25 H25A O1S 0.89 1.94 2.7805(16) 156.4 1_455
N25 H25B O2S 0.89 2.00 2.7942(17) 148.0 .
N25 H25C O28 0.89 2.19 2.9356(16) 140.6 2_565
N26 H26 O21 0.823(19) 1.903(19) 2.7123(16) 167.2(17) 1_455
N27 H27A N17 0.89 1.96 2.8297(16) 166.1 .
N27 H27B O2S 0.89 2.27 3.0245(18) 142.6 2_565
N27 H27C O1S 0.89 1.84 2.7323(16) 177.1 .
O1S H1SA N19 0.82(2) 2.12(2) 2.8761(16) 152.1(19) 2_666
O1S H1SB N6 0.84(2) 2.03(2) 2.8054(15) 154.4(19) 2_666
O2S H2SA N4 0.80(2) 2.35(2) 3.0713(17) 152(2) 2_666
O2S H2SB N3 0.83(2) 2.11(2) 2.9252(17) 169(2) 1_444

loop_
_geom_torsion_atom_site_label_1
_geom_torsion_atom_site_label_2
_geom_torsion_atom_site_label_3
_geom_torsion_atom_site_label_4
_geom_torsion
C5 N1 N2 N3 -0.81(16)
O10 N1 N2 N3 -175.03(11)
N1 N2 N3 N4 0.64(17)
N2 N3 N4 C5 -0.25(17)
N3 N4 C5 N1 -0.25(14)
N3 N4 C5 N6 179.90(15)
N2 N1 C5 N4 0.67(15)
O10 N1 C5 N4 174.55(11)
N2 N1 C5 N6 -179.45(11)
O10 N1 C5 N6 -5.57(19)
N4 C5 N6 N7 1.5(2)
N1 C5 N6 N7 -178.37(11)
C5 N6 N7 O9 -0.57(18)
C5 N6 N7 O8 -179.27(11)
N2 N1 O10 C11 -95.22(14)
C5 N1 O10 C11 91.50(15)
N1 O10 C11 C12 -170.87(11)
O10 C11 C12 O13 76.74(14)
C11 C12 O13 N14 -169.60(10)
C12 O13 N14 N15 -95.11(14)
C12 O13 N14 C18 96.42(14)
C18 N14 N15 N16 -1.69(16)
O13 N14 N15 N16 -171.78(11)
N14 N15 N16 N17 0.97(16)
N15 N16 N17 C18 0.07(16)
N16 N17 C18 N14 -1.09(14)
N16 N17 C18 N19 179.59(16)
N15 N14 C18 N17 1.76(15)
O13 N14 C18 N17 171.26(11)
N15 N14 C18 N19 -178.75(12)
O13 N14 C18 N19 -9.25(19)
N17 C18 N19 N20 -5.6(2)
N14 C18 N19 N20 175.09(12)
C18 N19 N20 O22 1.6(2)
C18 N19 N20 O21 -177.98(14)
O28 C23 N24 N25 -18.32(18)
N26 C23 N24 N25 166.59(11)
O28 C23 N26 N27 7.9(2)
N24 C23 N26 N27 -177.03(12)
